data_2014916
loop_
_publ_author_name
'Portilla, Jaime'
'Quiroga, Jairo'
'Cobo, Justo'
'Nogueras, Manuel'
'Low, John N.'
'Glidewell, Christopher'

_publ_section_title
;
 Two isomeric pairs of dihydrobenzopyrazoloquinazolines:
 centrosymmetric dimers, chains and sheets built from
 C---H&#x00B7;&#x00B7;&#x00B7;N and
 C---H&#x00B7;&#x00B7;&#x00B7;\p(arene) hydrogen bonds and \p--\p
 stacking interactions
;
_journal_issue 6
_journal_name_full 'Acta Crystallographica Section C'
_journal_page_first o398
_journal_page_last o403
_journal_paper_doi 10.1107/S0108270105013260
_journal_volume 61
_journal_year 2005
_chemical_formula_iupac 'C21 H17 N3'
_chemical_formula_moiety 'C21 H17 N3'
_chemical_formula_sum 'C21 H17 N3'
_chemical_formula_weight 311.38
_chemical_name_systematic
;
5-methyl-2-phenyl-6,7-dihydrobenzo[h]pyrazolo[1,5-a]quinazoline
;
_space_group_IT_number 61
_symmetry_cell_setting orthorhombic
_symmetry_space_group_name_Hall '-P 2ac 2ab'
_symmetry_space_group_name_H-M 'P b c a'
_atom_sites_solution_hydrogens geom
_atom_sites_solution_primary direct
_atom_sites_solution_secondary difmap
_cell_angle_alpha 90.00
_cell_angle_beta 90.00
_cell_angle_gamma 90.00
_cell_formula_units_Z 8
_cell_length_a 7.6223(2)
_cell_length_b 16.7937(7)
_cell_length_c 24.4900(9)
_cell_measurement_reflns_used 3577
_cell_measurement_temperature 120(2)
_cell_measurement_theta_max 27.51
_cell_measurement_theta_min 3.05
_cell_volume 3134.88(19)
_computing_cell_refinement 'DENZO (Otwinowski & Minor, 1997) and COLLECT'
_computing_data_collection 'COLLECT (Hooft, 1999)'
_computing_data_reduction 'DENZO and COLLECT'
_computing_molecular_graphics 'PLATON (Spek, 2003)'
_computing_publication_material 'SHELXL97 and PRPKAPPA (Ferguson, 1999)'
_computing_structure_refinement 'OSCAIL and SHELXL97 (Sheldrick, 1997)'
_computing_structure_solution 'OSCAIL (McArdle, 2003) and SHELXS97 (Sheldrick, 1997)'
_diffrn_ambient_temperature 120(2)
_diffrn_detector_area_resol_mean 9.091
_diffrn_measured_fraction_theta_full 0.995
_diffrn_measured_fraction_theta_max 0.995
_diffrn_measurement_device_type 'Nonius KappaCCD'
_diffrn_measurement_method '\f and \w scans'
_diffrn_radiation_monochromator graphite
_diffrn_radiation_source 'Bruker-Nonius FR91 rotating anode'
_diffrn_radiation_type 'Mo K\a'
_diffrn_radiation_wavelength 0.71073
_diffrn_reflns_av_R_equivalents 0.0563
_diffrn_reflns_av_sigmaI/netI 0.0557
_diffrn_reflns_limit_h_max 9
_diffrn_reflns_limit_h_min -9
_diffrn_reflns_limit_k_max 21
_diffrn_reflns_limit_k_min -20
_diffrn_reflns_limit_l_max 31
_diffrn_reflns_limit_l_min -30
_diffrn_reflns_number 19065
_diffrn_reflns_theta_full 27.51
_diffrn_reflns_theta_max 27.51
_diffrn_reflns_theta_min 3.05
_diffrn_standards_decay_% nil
_exptl_absorpt_coefficient_mu 0.079
_exptl_absorpt_correction_T_max 0.995
_exptl_absorpt_correction_T_min 0.923
_exptl_absorpt_correction_type multi-scan
_exptl_absorpt_process_details '(SADABS; Sheldrick,  2003)'
_exptl_crystal_colour yellow
_exptl_crystal_density_diffrn 1.319
_exptl_crystal_density_method 'not measured'
_exptl_crystal_description needle
_exptl_crystal_F_000 1312
_exptl_crystal_size_max 0.90
_exptl_crystal_size_mid 0.08
_exptl_crystal_size_min 0.06
_refine_diff_density_max 0.249
_refine_diff_density_min -0.302
_refine_ls_extinction_method none
_refine_ls_goodness_of_fit_ref 1.069
_refine_ls_hydrogen_treatment constr
_refine_ls_matrix_type full
_refine_ls_number_parameters 218
_refine_ls_number_reflns 3577
_refine_ls_number_restraints 0
_refine_ls_restrained_S_all 1.069
_refine_ls_R_factor_all 0.0857
_refine_ls_R_factor_gt 0.0491
_refine_ls_shift/su_max 0.000
_refine_ls_shift/su_mean 0.000
_refine_ls_structure_factor_coef Fsqd
_refine_ls_weighting_details 'w=1/[\s^2^(Fo^2^)+(0.0634P)^2^] where P=(Fo^2^+2Fc^2^)/3'
_refine_ls_weighting_scheme calc
_refine_ls_wR_factor_gt 0.1070
_refine_ls_wR_factor_ref 0.1209
_reflns_number_gt 2438
_reflns_number_total 3577
_reflns_threshold_expression I>2\s(I)
_cod_data_source_file sk1841.cif
_cod_data_source_block I
_cod_database_code 2014916
_cod_database_fobs_code 2014916

loop_
_symmetry_equiv_pos_as_xyz
'x, y, z'
'-x+1/2, -y, z+1/2'
'-x, y+1/2, -z+1/2'
'x+1/2, -y+1/2, -z'
'-x, -y, -z'
'x-1/2, y, -z-1/2'
'x, -y-1/2, z-1/2'
'-x-1/2, y-1/2, z'

loop_
_atom_site_label
_atom_site_fract_x
_atom_site_fract_y
_atom_site_fract_z
_atom_site_U_iso_or_equiv
_atom_site_adp_type
_atom_site_calc_flag
_atom_site_refinement_flags
_atom_site_occupancy
_atom_site_disorder_assembly
_atom_site_disorder_group
_atom_site_type_symbol
N1 0.01251(15) 0.33670(7) 0.37101(5) 0.0209(3) Uani d . 1 . . N
N4 0.28124(15) 0.41165(7) 0.47846(5) 0.0209(3) Uani d . 1 . . N
N11C 0.15802(14) 0.33803(7) 0.40332(5) 0.0193(3) Uani d . 1 . . N
C2 -0.08708(18) 0.39702(9) 0.39008(6) 0.0192(4) Uani d . 1 . . C
C3 -0.00880(18) 0.43662(9) 0.43391(6) 0.0200(3) Uani d . 1 . . C
C3A 0.14982(18) 0.39853(9) 0.44230(6) 0.0190(3) Uani d . 1 . . C
C5 0.41609(18) 0.36189(9) 0.47694(6) 0.0205(4) Uani d . 1 . . C
C5A 0.42683(17) 0.29678(9) 0.43961(6) 0.0200(3) Uani d . 1 . . C
C6 0.57990(18) 0.23944(9) 0.44032(6) 0.0233(4) Uani d . 1 . . C
C7 0.5217(2) 0.15703(9) 0.42202(6) 0.0234(4) Uani d . 1 . . C
C7A 0.42626(18) 0.16023(9) 0.36853(6) 0.0205(4) Uani d . 1 . . C
C8 0.44793(19) 0.10194(10) 0.32900(6) 0.0246(4) Uani d . 1 . . C
C9 0.36542(19) 0.10799(10) 0.27866(6) 0.0259(4) Uani d . 1 . . C
C10 0.25866(19) 0.17226(9) 0.26787(6) 0.0248(4) Uani d . 1 . . C
C11 0.23024(18) 0.22987(10) 0.30731(6) 0.0229(4) Uani d . 1 . . C
C11A 0.31259(17) 0.22457(9) 0.35810(6) 0.0194(3) Uani d . 1 . . C
C11B 0.29801(17) 0.28598(9) 0.40077(6) 0.0188(3) Uani d . 1 . . C
C21 -0.25661(18) 0.41376(9) 0.36330(6) 0.0196(3) Uani d . 1 . . C
C22 -0.36595(19) 0.47444(9) 0.38243(6) 0.0225(4) Uani d . 1 . . C
C23 -0.52454(19) 0.48996(9) 0.35707(6) 0.0243(4) Uani d . 1 . . C
C24 -0.57673(19) 0.44537(10) 0.31237(6) 0.0249(4) Uani d . 1 . . C
C25 -0.46965(19) 0.38538(10) 0.29298(6) 0.0260(4) Uani d . 1 . . C
C26 -0.31080(18) 0.36924(9) 0.31827(6) 0.0222(4) Uani d . 1 . . C
C51 0.56220(18) 0.37785(10) 0.51634(6) 0.0278(4) Uani d . 1 . . C
H3 -0.0548 0.4805 0.4538 0.024 Uiso calc R 1 . . H
H6A 0.6288 0.2363 0.4777 0.028 Uiso calc R 1 . . H
H6B 0.6733 0.2592 0.4157 0.028 Uiso calc R 1 . . H
H7A 0.6258 0.1222 0.4184 0.028 Uiso calc R 1 . . H
H7B 0.4438 0.1336 0.4501 0.028 Uiso calc R 1 . . H
H8 0.5203 0.0572 0.3365 0.029 Uiso calc R 1 . . H
H9 0.3825 0.0680 0.2518 0.031 Uiso calc R 1 . . H
H10 0.2042 0.1771 0.2331 0.030 Uiso calc R 1 . . H
H11 0.1542 0.2733 0.2998 0.028 Uiso calc R 1 . . H
H22 -0.3311 0.5053 0.4131 0.027 Uiso calc R 1 . . H
H23 -0.5979 0.5314 0.3704 0.029 Uiso calc R 1 . . H
H24 -0.6858 0.4560 0.2951 0.030 Uiso calc R 1 . . H
H25 -0.5050 0.3550 0.2622 0.031 Uiso calc R 1 . . H
H26 -0.2384 0.3276 0.3048 0.027 Uiso calc R 1 . . H
H51A 0.5525 0.4324 0.5301 0.042 Uiso calc R 1 . . H
H51B 0.6751 0.3712 0.4978 0.042 Uiso calc R 1 . . H
H51C 0.5546 0.3403 0.5469 0.042 Uiso calc R 1 . . H

loop_
_atom_site_aniso_label
_atom_site_aniso_U_11
_atom_site_aniso_U_22
_atom_site_aniso_U_33
_atom_site_aniso_U_12
_atom_site_aniso_U_13
_atom_site_aniso_U_23
N1 0.0167(6) 0.0228(8) 0.0231(7) 0.0008(5) -0.0027(5) 0.0011(6)
N4 0.0198(6) 0.0230(8) 0.0198(7) -0.0011(5) -0.0006(5) 0.0015(6)
N11C 0.0165(6) 0.0208(8) 0.0206(7) -0.0003(5) -0.0014(5) -0.0002(6)
C2 0.0182(7) 0.0186(9) 0.0209(8) -0.0005(6) 0.0026(6) 0.0031(7)
C3 0.0206(7) 0.0172(9) 0.0222(8) 0.0011(6) 0.0015(6) -0.0004(7)
C3A 0.0215(7) 0.0176(9) 0.0178(8) -0.0013(6) 0.0017(6) 0.0019(7)
C5 0.0204(7) 0.0218(9) 0.0194(8) -0.0015(6) 0.0005(6) 0.0036(7)
C6 0.0205(7) 0.0235(10) 0.0258(9) 0.0034(6) -0.0018(7) 0.0033(7)
C7 0.0218(8) 0.0216(9) 0.0268(9) 0.0043(6) 0.0016(7) 0.0033(7)
C7A 0.0172(7) 0.0199(9) 0.0245(9) -0.0015(6) 0.0039(6) 0.0027(7)
C8 0.0240(8) 0.0177(9) 0.0320(9) 0.0008(6) 0.0061(7) 0.0001(7)
C9 0.0253(8) 0.0232(10) 0.0293(9) -0.0050(7) 0.0068(7) -0.0058(7)
C10 0.0216(8) 0.0282(10) 0.0247(8) -0.0045(7) -0.0004(7) -0.0025(7)
C11 0.0194(7) 0.0232(9) 0.0262(8) 0.0015(6) -0.0017(7) -0.0026(7)
C11A 0.0164(7) 0.0189(9) 0.0229(8) -0.0018(6) 0.0033(6) 0.0006(7)
C11B 0.0180(7) 0.0164(9) 0.0221(8) 0.0012(6) 0.0030(6) 0.0034(7)
C21 0.0183(7) 0.0195(9) 0.0209(8) -0.0015(6) 0.0030(6) 0.0031(7)
C22 0.0224(7) 0.0205(9) 0.0247(9) -0.0001(7) -0.0007(6) -0.0010(7)
C23 0.0213(7) 0.0220(9) 0.0294(9) 0.0024(6) -0.0003(7) -0.0005(7)
C24 0.0175(7) 0.0296(10) 0.0275(9) 0.0010(6) -0.0026(7) 0.0031(8)
C25 0.0230(7) 0.0316(10) 0.0234(9) -0.0026(7) -0.0011(7) -0.0018(7)
C26 0.0210(7) 0.0220(9) 0.0235(9) 0.0010(6) 0.0028(6) -0.0016(7)
C51 0.0249(8) 0.0309(11) 0.0277(9) 0.0023(7) -0.0047(7) -0.0031(8)
C5A 0.0193(7) 0.0209(9) 0.0199(8) -0.0006(6) -0.0007(6) 0.0028(7)

loop_
_atom_type_symbol
_atom_type_description
_atom_type_scat_dispersion_real
_atom_type_scat_dispersion_imag
_atom_type_scat_source
C C 0.0033 0.0016 'International Tables Vol C Tables 4.2.6.8 and 6.1.1.4'
H H 0.0000 0.0000 'International Tables Vol C Tables 4.2.6.8 and 6.1.1.4'
N N 0.0061 0.0033 'International Tables Vol C Tables 4.2.6.8 and 6.1.1.4'

loop_
_geom_angle_atom_site_label_1
_geom_angle_atom_site_label_2
_geom_angle_atom_site_label_3
_geom_angle
_geom_angle_publ_flag
C2 N1 N11C 104.16(12) no
N1 C2 C3 112.53(12) no
N1 C2 C21 118.79(13) no
C3 C2 C21 128.67(13) no
C26 C21 C22 118.64(13) no
C26 C21 C2 120.56(13) no
C22 C21 C2 120.80(13) no
C23 C22 C21 120.52(14) no
C23 C22 H22 119.7 no
C21 C22 H22 119.7 no
C22 C23 C24 120.26(15) no
C22 C23 H23 119.9 no
C24 C23 H23 119.9 no
C25 C24 C23 119.78(14) no
C25 C24 H24 120.1 no
C23 C24 H24 120.1 no
C24 C25 C26 120.34(15) no
C24 C25 H25 119.8 no
C26 C25 H25 119.8 no
C25 C26 C21 120.46(14) no
C25 C26 H26 119.8 no
C21 C26 H26 119.8 no
C3A C3 C2 105.51(13) no
C3A C3 H3 127.2 no
C2 C3 H3 127.2 no
N4 C3A C3 131.92(14) no
N4 C3A N11C 122.16(12) no
C3 C3A N11C 105.91(12) no
C5 N4 C3A 116.91(13) no
N4 C5 C5A 123.05(13) no
N4 C5 C51 116.48(14) no
C5A C5 C51 120.46(13) no
C5 C51 H51A 109.5 no
C5 C51 H51B 109.5 no
H51A C51 H51B 109.5 no
C5 C51 H51C 109.5 no
H51A C51 H51C 109.5 no
H51B C51 H51C 109.5 no
C11B C5A C5 120.11(13) no
C11B C5A C6 118.24(14) no
C5 C5A C6 121.63(13) no
C5A C6 C7 110.54(12) no
C5A C6 H6A 109.5 no
C7 C6 H6A 109.5 no
C5A C6 H6B 109.5 no
C7 C6 H6B 109.5 no
H6A C6 H6B 108.1 no
C7A C7 C6 111.49(13) no
C7A C7 H7A 109.3 no
C6 C7 H7A 109.3 no
C7A C7 H7B 109.3 no
C6 C7 H7B 109.3 no
H7A C7 H7B 108.0 no
C8 C7A C11A 119.22(14) no
C8 C7A C7 121.79(13) no
C11A C7A C7 118.99(14) no
C7A C8 C9 120.97(15) no
C7A C8 H8 119.5 no
C9 C8 H8 119.5 no
C10 C9 C8 119.72(15) no
C10 C9 H9 120.1 no
C8 C9 H9 120.1 no
C9 C10 C11 120.41(15) no
C9 C10 H10 119.8 no
C11 C10 H10 119.8 no
C10 C11 C11A 120.45(14) no
C10 C11 H11 119.8 no
C11A C11 H11 119.8 no
C11 C11A C7A 119.16(14) no
C11 C11A C11B 123.62(13) no
C7A C11A C11B 117.06(13) no
C5A C11B N11C 115.84(14) no
C5A C11B C11A 121.87(13) no
N11C C11B C11A 122.26(13) no
N1 N11C C11B 126.33(13) no
N1 N11C C3A 111.88(11) no
C11B N11C C3A 121.76(12) no

loop_
_geom_bond_atom_site_label_1
_geom_bond_atom_site_label_2
_geom_bond_site_symmetry_2
_geom_bond_distance
_geom_bond_publ_flag
N1 C2 . 1.3493(19) no
N1 N11C . 1.3626(16) no
C2 C3 . 1.397(2) no
C2 C21 . 1.476(2) no
C21 C26 . 1.395(2) no
C21 C22 . 1.397(2) no
C22 C23 . 1.384(2) no
C22 H22 . 0.95 no
C23 C24 . 1.385(2) no
C23 H23 . 0.95 no
C24 C25 . 1.381(2) no
C24 H24 . 0.95 no
C25 C26 . 1.387(2) no
C25 H25 . 0.95 no
C26 H26 . 0.95 no
C3 C3A . 1.383(2) no
C3 H3 . 0.95 no
C3A N4 . 1.3550(17) no
C3A N11C . 1.3957(19) no
N4 C5 . 1.3252(19) no
C5 C5A . 1.428(2) no
C5 C51 . 1.4976(19) no
C51 H51A . 0.98 no
C51 H51B . 0.98 no
C51 H51C . 0.98 no
C5A C11B . 1.3790(19) no
C5A C6 . 1.513(2) no
C6 C7 . 1.521(2) no
C6 H6A . 0.99 no
C6 H6B . 0.99 no
C7 C7A . 1.499(2) no
C7 H7A . 0.99 no
C7 H7B . 0.99 no
C7A C8 . 1.387(2) no
C7A C11A . 1.408(2) no
C8 C9 . 1.388(2) no
C8 H8 . 0.95 no
C9 C10 . 1.377(2) no
C9 H9 . 0.95 no
C10 C11 . 1.384(2) no
C10 H10 . 0.95 no
C11 C11A . 1.3960(19) no
C11 H11 . 0.95 no
C11A C11B . 1.472(2) no
C11B N11C . 1.3808(18) no

loop_
_geom_hbond_atom_site_label_D
_geom_hbond_atom_site_label_H
_geom_hbond_atom_site_label_A
_geom_hbond_site_symmetry_A
_geom_hbond_distance_DH
_geom_hbond_distance_HA
_geom_hbond_distance_DA
_geom_hbond_angle_DHA
_geom_hbond_publ_flag
C6 H6A Cg1 4_556 0.99 2.75 3.644(2) 150 y

loop_
_geom_torsion_atom_site_label_1
_geom_torsion_atom_site_label_2
_geom_torsion_atom_site_label_3
_geom_torsion_atom_site_label_4
_geom_torsion
_geom_torsion_publ_flag
N11C N1 C2 C3 -0.21(16) no
N11C N1 C2 C21 179.00(12) no
N1 C2 C21 C26 -1.5(2) no
C3 C2 C21 C26 177.52(14) no
N1 C2 C21 C22 178.52(13) no
C3 C2 C21 C22 -2.4(2) no
C26 C21 C22 C23 -0.1(2) no
C2 C21 C22 C23 179.85(14) no
C21 C22 C23 C24 0.0(2) no
C22 C23 C24 C25 -0.2(2) no
C23 C24 C25 C26 0.4(2) no
C24 C25 C26 C21 -0.5(2) no
C22 C21 C26 C25 0.3(2) no
C2 C21 C26 C25 -179.62(14) no
N1 C2 C3 C3A 0.29(17) no
C21 C2 C3 C3A -178.83(14) no
C2 C3 C3A N4 178.97(15) no
C2 C3 C3A N11C -0.24(16) no
C3 C3A N4 C5 177.91(15) no
N11C C3A N4 C5 -3.0(2) no
C3A N4 C5 C5A -0.1(2) no
C3A N4 C5 C51 178.86(12) no
N4 C5 C5A C11B 3.8(2) no
C51 C5 C5A C11B -175.18(13) no
N4 C5 C5A C6 -177.86(14) no
C51 C5 C5A C6 3.2(2) no
C11B C5A C6 C7 -32.38(19) no
C5 C5A C6 C7 149.21(14) no
C5A C6 C7 C7A 52.08(16) no
C6 C7 C7A C8 141.67(14) no
C6 C7 C7A C11A -37.86(17) no
C11A C7A C8 C9 2.8(2) no
C7 C7A C8 C9 -176.70(13) no
C7A C8 C9 C10 -0.8(2) no
C8 C9 C10 C11 -1.4(2) no
C9 C10 C11 C11A 1.5(2) no
C10 C11 C11A C7A 0.6(2) no
C10 C11 C11A C11B 175.92(14) no
C8 C7A C11A C11 -2.7(2) no
C7 C7A C11A C11 176.84(13) no
C8 C7A C11A C11B -178.34(13) no
C7 C7A C11A C11B 1.20(19) no
C5 C5A C11B N11C -4.0(2) no
C6 C5A C11B N11C 177.56(12) no
C5 C5A C11B C11A 173.84(13) no
C6 C5A C11B C11A -4.6(2) no
C11 C11A C11B C5A -153.69(14) no
C7A C11A C11B C5A 21.7(2) no
C11 C11A C11B N11C 24.0(2) no
C7A C11A C11B N11C -160.56(13) no
C2 N1 N11C C11B 178.19(13) no
C2 N1 N11C C3A 0.05(15) no
C5A C11B N11C N1 -176.91(13) no
C11A C11B N11C N1 5.3(2) no
C5A C11B N11C C3A 1.1(2) no
C11A C11B N11C C3A -176.77(13) no
N4 C3A N11C N1 -179.18(12) no
C3 C3A N11C N1 0.12(16) no
N4 C3A N11C C11B 2.6(2) no
C3 C3A N11C C11B -178.11(13) no

loop_
_cod_related_entry_id
_cod_related_entry_database
_cod_related_entry_code
1 ChemSpider 21133817
